data_1504399
loop_
_publ_author_name
'Moro, F.'
'Corradini, V.'
'Evangelisti, M.'
'De Renzi, V.'
'Biagi, R.'
'del Pennino, U.'
'Milios, C. J.'
'Jones, L. F.'
'Brechin, E. K.'

_publ_section_title
;
 Grafting derivatives of Mn6 single-molecule magnets with high anisotropy
 energy barrier on Au111 surface.
;
_journal_issue 32
_journal_name_full 'The journal of physical chemistry. B'
_journal_page_first 9729
_journal_page_last 9735
_journal_paper_doi 10.1021/jp802195x
_journal_volume 112
_journal_year 2008
_chemical_compound_source 'C.Milios, CM3227'
_chemical_formula_moiety '[Mn6O2(EtSaO)6(EtOH)6(ThiopheneCOO)2].EtSaOH'
_chemical_formula_sum 'C85 H109 Mn6 N7 O26 S2'
_chemical_formula_weight 2038.53
_space_group_IT_number 2
_symmetry_cell_setting triclinic
_symmetry_space_group_name_Hall '-P 1'
_symmetry_space_group_name_H-M 'P -1'
_atom_sites_solution_hydrogens geom
_atom_sites_solution_primary direct
_audit_creation_date 07-07-05
_audit_creation_method CRYSTALS_ver_12.84
_cell_angle_alpha 92.116(2)
_cell_angle_beta 101.617(2)
_cell_angle_gamma 114.076(2)
_cell_formula_units_Z 1
_cell_length_a 12.8647(5)
_cell_length_b 13.1373(5)
_cell_length_c 16.1689(6)
_cell_measurement_reflns_used 3536
_cell_measurement_temperature 150
_cell_measurement_theta_max 23
_cell_measurement_theta_min 2
_cell_volume 2422.07(17)
_computing_cell_refinement 'SAINT (Siemens ,1995)'
_computing_data_collection 'SMART (Siemens, 1993)'
_computing_data_reduction 'SAINT (Siemens ,1995)'
_computing_molecular_graphics 'CAMERON (Watkin et al., 1996)'
_computing_publication_material 'CRYSTALS (Betteridge et al., 2003)'
_computing_structure_refinement 'CRYSTALS (Betteridge et al., 2003)'
_computing_structure_solution 'SHELXS 86 (Sheldrick, 1986)'
_diffrn_ambient_temperature 150
_diffrn_measured_fraction_theta_full 0.993
_diffrn_measured_fraction_theta_max 0.911
_diffrn_measurement_device_type 'Bruker SMART'
_diffrn_measurement_method \w
_diffrn_radiation_monochromator graphite
_diffrn_radiation_type 'Mo K\a'
_diffrn_radiation_wavelength 0.71073
_diffrn_reflns_av_R_equivalents 0.000
_diffrn_reflns_limit_h_max 16
_diffrn_reflns_limit_h_min -17
_diffrn_reflns_limit_k_max 17
_diffrn_reflns_limit_k_min -17
_diffrn_reflns_limit_l_max 21
_diffrn_reflns_limit_l_min 0
_diffrn_reflns_number 29271
_diffrn_reflns_theta_full 25.106
_diffrn_reflns_theta_max 28.857
_diffrn_reflns_theta_min 1.297
_diffrn_standards_number 0
_exptl_absorpt_coefficient_mu 0.876
_exptl_absorpt_correction_T_max 0.82
_exptl_absorpt_correction_T_min 0.69
_exptl_absorpt_correction_type multi-scan
_exptl_absorpt_process_details 'SADABS (Siemens, 1996)'
_exptl_crystal_colour black
_exptl_crystal_density_diffrn 1.398
_exptl_crystal_description block
_exptl_crystal_F_000 1058
_exptl_crystal_recrystallization_method
; 
Slow evaporation of a EtOH/DCM solution 
;
_exptl_crystal_size_max 0.49
_exptl_crystal_size_mid 0.45
_exptl_crystal_size_min 0.23
_refine_diff_density_max 1.05
_refine_diff_density_min -1.34
_refine_ls_extinction_method None
_refine_ls_goodness_of_fit_ref 1.0236
_refine_ls_hydrogen_treatment noref
_refine_ls_matrix_type full
_refine_ls_number_parameters 547
_refine_ls_number_reflns 6357
_refine_ls_number_restraints 14
_refine_ls_R_factor_all 0.1349
_refine_ls_R_factor_gt 0.0847
_refine_ls_shift/su_max 0.000168
_refine_ls_structure_factor_coef F
_refine_ls_weighting_details
;
 Method, part 1, Chebychev polynomial, (Watkin, 1994, Prince, 1982) 
 [weight] = 1.0/[A~0~*T~0~(x)+A~1~*T~1~(x) ... +A~n-1~]*T~n-1~(x)] 
 where A~i~ are the Chebychev coefficients listed below and x= Fcalc/Fmax 
 Method = Robust Weighting (Prince, 1982) 
 W = [weight] * [1-(deltaF/6*sigmaF)^2^]^2^ 
 A~i~ are: 
 2.86 -1.08 2.00 
;
_refine_ls_weighting_scheme calc
_refine_ls_wR_factor_all 0.0925
_refine_ls_wR_factor_gt 0.0785
_refine_ls_wR_factor_ref 0.0785
_reflns_limit_h_max 16
_reflns_limit_h_min -17
_reflns_limit_k_max 17
_reflns_limit_k_min -17
_reflns_limit_l_max 21
_reflns_limit_l_min 0
_reflns_number_gt 6357
_reflns_number_total 11566
_reflns_threshold_expression I>2.0\s(I)
_oxford_diffrn_Wilson_B_factor 0.00
_oxford_diffrn_Wilson_scale 0.00
_oxford_refine_ls_scale 0.5098(11)
_oxford_structure_analysis_title 'eb7051 in P-1'
_cod_data_source_file jp802195x-file004.cif
_cod_data_source_block eb7051
_cod_depositor_comments
;
The following automatic conversions were performed:

'_symmetry_cell_setting' value 'Triclinic' changed to 'triclinic'
according to /home/saulius/struct/CIF-dictionaries/cif_core.dic
dictionary named 'cif_core.dic' version 2.4.1 from 2010-06-29.

Automatic conversion script
Id: cif_fix_values 1715 2011-07-08 13:25:40Z adriana 
;
_cod_original_sg_symbol_H-M 'P -1 '
_cod_database_code 1504399

loop_
_symmetry_equiv_pos_as_xyz
x,y,z
-x,-y,-z

loop_
_atom_site_label
_atom_site_type_symbol
_atom_site_fract_x
_atom_site_fract_y
_atom_site_fract_z
_atom_site_U_iso_or_equiv
_atom_site_occupancy
_atom_site_adp_type
_atom_site_refinement_flags_posn
_atom_site_refinement_flags_adp
_atom_site_disorder_group
Mn1 Mn -0.13399(8) 0.39723(8) 0.19315(7) 0.0191 1.0000 Uani . . .
Mn2 Mn 0.07171(8) 0.35743(8) 0.13063(6) 0.0170 1.0000 Uani . . .
Mn3 Mn 0.02608(8) 0.57973(7) 0.08777(6) 0.0156 1.0000 Uani . . .
S1 S 0.4302(7) 1.0446(6) 0.2891(4) 0.0616(17) 0.4500 Uiso . . 5
S2 S 0.4682(5) 1.0330(4) 0.2860(3) 0.0532(12) 0.5500 Uiso . . 6
N71 N -0.0932(4) 0.2696(4) 0.2281(3) 0.0185 1.0000 Uani . . .
N72 N 0.1799(4) 0.4790(4) 0.0783(3) 0.0178 1.0000 Uani . . .
N73 N -0.1005(4) 0.6009(4) 0.1301(3) 0.0175 1.0000 Uani . . .
N106 N 0.9147(16) 0.9543(15) 0.4938(11) 0.061(4) 0.5000 Uiso . . .
O11 O -0.2569(4) 0.3436(4) 0.2471(3) 0.0252 1.0000 Uani . . .
O12 O 0.1578(4) 0.2753(4) 0.1190(3) 0.0227 1.0000 Uani . . .
O13 O 0.0351(4) 0.6968(3) 0.0180(3) 0.0186 1.0000 Uani . . .
O14 O 0.2182(5) 0.6445(4) 0.3079(3) 0.0427 1.0000 Uani . . .
O15 O -0.2427(4) 0.2652(4) 0.0701(3) 0.0257 1.0000 Uani . . .
O16 O -0.0118(4) 0.5135(4) 0.3086(3) 0.0358 1.0000 Uani . . .
O17 O 0.1850(4) 0.4330(4) 0.2598(3) 0.0308 1.0000 Uani . . .
O24 O 0.1632(4) 0.6980(4) 0.1840(3) 0.0323 1.0000 Uani . . .
O71 O -0.0382(4) 0.2373(4) 0.1751(3) 0.0210 1.0000 Uani . . .
O72 O 0.1295(3) 0.5412(3) 0.0323(3) 0.0168 1.0000 Uani . . .
O73 O -0.1848(4) 0.5078(3) 0.1499(3) 0.0221 1.0000 Uani . . .
O105 O 0.8676(15) 0.8113(14) 0.3863(12) 0.099(6) 0.5000 Uiso D . .
O106 O 1.0043(17) 1.0621(16) 0.5414(12) 0.091(5) 0.5000 Uiso . . .
O123 O -0.0093(4) 0.4468(3) 0.1387(3) 0.0195 1.0000 Uani . . .
C1 C -0.0248(12) 0.5632(12) 0.3856(10) 0.037(3) 0.6000 Uiso . . 2
C2 C -0.063(2) 0.650(2) 0.3679(15) 0.081(6) 0.6000 Uiso . . 2
C3 C -0.051(2) 0.590(2) 0.3486(16) 0.047(5) 0.4000 Uiso . . 1
C4 C -0.041(2) 0.583(2) 0.4354(18) 0.060(6) 0.4000 Uiso . . 1
C11 C -0.2513(6) 0.3016(5) 0.3203(4) 0.0222 1.0000 Uani . . .
C12 C 0.2751(5) 0.3229(5) 0.1378(4) 0.0209 1.0000 Uani . . .
C13 C 0.0398(5) 0.7942(5) 0.0542(4) 0.0180 1.0000 Uani . U .
C14 C 0.2292(6) 0.7144(6) 0.2558(4) 0.0277 1.0000 Uani . . .
C15 C -0.3172(7) 0.1474(6) 0.0621(6) 0.0403 1.0000 Uani . . .
C17 C 0.2141(8) 0.3746(7) 0.3273(6) 0.0459 1.0000 Uani . . .
C21 C -0.3122(6) 0.3226(6) 0.3764(5) 0.0296 1.0000 Uani . . .
C22 C 0.3324(6) 0.2596(5) 0.1741(5) 0.0261 1.0000 Uani . . .
C23 C 0.1086(6) 0.8953(5) 0.0279(4) 0.0239 1.0000 Uani . U .
C24 C 0.3249(6) 0.8264(5) 0.2850(4) 0.0294 1.0000 Uani D . .
C25 C -0.4233(8) 0.1324(8) 0.0940(7) 0.0583 1.0000 Uani . . .
C27 C 0.1813(10) 0.3972(10) 0.4052(7) 0.0629 1.0000 Uani . . .
C31 C -0.3102(7) 0.2828(7) 0.4546(5) 0.0349 1.0000 Uani . . .
C32 C 0.4539(6) 0.3013(6) 0.1912(5) 0.0298 1.0000 Uani . . .
C33 C 0.1176(6) 0.9965(5) 0.0619(4) 0.0256 1.0000 Uani . . .
C34 C 0.3361(9) 0.9207(6) 0.2354(6) 0.0559 1.0000 Uani D . .
C41 C -0.2485(7) 0.2205(7) 0.4779(5) 0.0352 1.0000 Uani . . .
C42 C 0.5191(6) 0.4067(6) 0.1739(6) 0.0358 1.0000 Uani . . .
C43 C 0.0566(7) 0.9997(6) 0.1222(5) 0.0357 1.0000 Uani . . .
C51 C -0.1895(6) 0.1954(6) 0.4227(5) 0.0309 1.0000 Uani . . .
C52 C 0.4652(5) 0.4711(6) 0.1390(5) 0.0292 1.0000 Uani . . .
C53 C -0.0140(6) 0.9024(5) 0.1464(5) 0.0269 1.0000 Uani . . .
C54 C 0.4937(9) 0.9758(8) 0.3709(6) 0.0611 1.0000 Uani . . .
C61 C -0.1883(6) 0.2361(5) 0.3437(4) 0.0225 1.0000 Uani . . .
C62 C 0.3417(5) 0.4322(5) 0.1198(4) 0.0218 1.0000 Uani . . .
C63 C -0.0272(5) 0.7963(5) 0.1116(4) 0.0213 1.0000 Uani . U .
C64 C 0.4149(7) 0.8630(8) 0.3591(5) 0.0438 1.0000 Uani . . .
C71 C -0.1243(6) 0.2078(5) 0.2870(4) 0.0228 1.0000 Uani . . .
C72 C 0.2889(5) 0.5031(5) 0.0796(4) 0.0185 1.0000 Uani . . .
C73 C -0.1127(5) 0.6939(5) 0.1354(4) 0.0200 1.0000 Uani . . .
C81 C -0.1002(7) 0.1057(6) 0.2967(5) 0.0360 1.0000 Uani . . .
C82 C 0.3605(5) 0.6036(5) 0.0418(4) 0.0227 1.0000 Uani . . .
C83 C -0.2175(6) 0.6989(5) 0.1618(5) 0.0270 1.0000 Uani . . .
C91 C -0.2096(10) -0.0018(8) 0.2674(8) 0.0620 1.0000 Uani . . .
C92 C 0.4075(6) 0.7102(6) 0.1056(6) 0.0359 1.0000 Uani . . .
C93 C -0.2912(6) 0.7327(7) 0.0928(6) 0.0368 1.0000 Uani . . .
C100 C 0.7287(14) 0.8112(11) 0.4684(10) 0.065(6) 0.5000 Uiso G . .
C101 C 0.6242(16) 0.7558(16) 0.4932(11) 0.101(9) 0.5000 Uiso G . .
C102 C 0.5445(13) 0.6494(16) 0.4519(13) 0.112(10) 0.5000 Uiso G . .
C103 C 0.5693(14) 0.5984(12) 0.3858(12) 0.077(7) 0.5000 Uiso G . .
C104 C 0.6738(16) 0.6539(14) 0.3610(10) 0.092(8) 0.5000 Uiso G . .
C105 C 0.7535(12) 0.7603(14) 0.4023(11) 0.082(7) 0.5000 Uiso G . .
C106 C 0.8053(17) 0.9078(17) 0.5039(13) 0.054(5) 0.5000 Uiso . . .
C107 C 0.791(2) 0.985(2) 0.5797(16) 0.068(6) 0.5000 Uiso . . .
C108 C 0.824(3) 0.967(3) 0.652(2) 0.112(10) 0.5000 Uiso . . .
H5 H -0.1868 0.2753 0.0466 0.0301 1.0000 Uiso . . .
H6 H 0.0587 0.5538 0.3083 0.0404 1.0000 Uiso . . .
H7 H 0.1955 0.4999 0.2750 0.0381 1.0000 Uiso . . .
H8 H 0.9355 0.8800 0.4261 0.1050 0.5000 Uiso D . .
H101 H 0.0505 0.5923 0.4291 0.0428 0.6000 Uiso . . 2
H102 H -0.0878 0.5041 0.4070 0.0428 0.6000 Uiso . . 2
H151 H -0.3411 0.1123 0.0017 0.0513 1.0000 Uiso . . .
H152 H -0.2744 0.1084 0.0980 0.0513 1.0000 Uiso . . .
H171 H 0.3009 0.3961 0.3401 0.0550 1.0000 Uiso . . .
H172 H 0.1723 0.2907 0.3058 0.0550 1.0000 Uiso . . .
H201 H -0.0682 0.6904 0.4167 0.0940 0.6000 Uiso . . 2
H202 H 0.0042 0.7145 0.3420 0.0940 0.6000 Uiso . . 2
H203 H -0.1341 0.6263 0.3198 0.0940 0.6000 Uiso . . 2
H211 H -0.3574 0.3683 0.3600 0.0361 1.0000 Uiso . . .
H221 H 0.2861 0.1833 0.1886 0.0350 1.0000 Uiso . . .
H231 H 0.1511 0.8925 -0.0180 0.0263 1.0000 Uiso . . .
H251 H -0.4776 0.0510 0.0890 0.0721 1.0000 Uiso . . .
H252 H -0.4673 0.1712 0.0585 0.0721 1.0000 Uiso . . .
H253 H -0.4006 0.1673 0.1548 0.0721 1.0000 Uiso . . .
H271 H 0.2008 0.3542 0.4508 0.0799 1.0000 Uiso . . .
H272 H 0.2216 0.4797 0.4270 0.0799 1.0000 Uiso . . .
H273 H 0.0930 0.3742 0.3927 0.0799 1.0000 Uiso . . .
H301 H -0.0066 0.6694 0.3390 0.0531 0.4000 Uiso . . 1
H302 H -0.1382 0.5674 0.3198 0.0531 0.4000 Uiso . . 1
H311 H -0.3530 0.3006 0.4945 0.0403 1.0000 Uiso . . .
H321 H 0.4931 0.2533 0.2164 0.0376 1.0000 Uiso . . .
H331 H 0.1685 1.0679 0.0424 0.0322 1.0000 Uiso . . .
H341 H 0.2678 0.9362 0.2371 0.0608 0.5500 Uiso . . 6
H342 H 0.3359 0.8947 0.1780 0.0608 0.5500 Uiso . . 6
H345 H 0.2561 0.9164 0.2203 0.0608 0.4500 Uiso . . 5
H346 H 0.3614 0.9030 0.1858 0.0608 0.4500 Uiso . . 5
H401 H -0.0683 0.6327 0.4644 0.0808 0.4000 Uiso . . 1
H402 H 0.0444 0.6045 0.4654 0.0808 0.4000 Uiso . . 1
H403 H -0.0873 0.5025 0.4463 0.0808 0.4000 Uiso . . 1
H411 H -0.2465 0.1912 0.5342 0.0438 1.0000 Uiso . . .
H421 H 0.6067 0.4369 0.1858 0.0412 1.0000 Uiso . . .
H431 H 0.0673 1.0753 0.1493 0.0394 1.0000 Uiso . . .
H511 H -0.1473 0.1471 0.4397 0.0361 1.0000 Uiso . . .
H521 H 0.5137 0.5481 0.1266 0.0352 1.0000 Uiso . . .
H531 H -0.0594 0.9056 0.1893 0.0268 1.0000 Uiso . . .
H541 H 0.5569 1.0161 0.4251 0.0595 1.0000 Uiso . . .
H641 H 0.4223 0.8085 0.4001 0.0461 1.0000 Uiso . . .
H811 H -0.0634 0.1080 0.3584 0.0512 1.0000 Uiso . . .
H812 H -0.0423 0.1080 0.2621 0.0512 1.0000 Uiso . . .
H821 H 0.4278 0.5928 0.0264 0.0297 1.0000 Uiso . . .
H822 H 0.3104 0.6118 -0.0116 0.0297 1.0000 Uiso . . .
H831 H -0.1896 0.7547 0.2141 0.0370 1.0000 Uiso . . .
H832 H -0.2683 0.6227 0.1748 0.0370 1.0000 Uiso . . .
H911 H -0.1925 -0.0690 0.2747 0.0787 1.0000 Uiso . . .
H912 H -0.2683 -0.0052 0.3023 0.0787 1.0000 Uiso . . .
H913 H -0.2472 -0.0052 0.2060 0.0787 1.0000 Uiso . . .
H921 H 0.4562 0.7781 0.0815 0.0438 1.0000 Uiso . . .
H922 H 0.4591 0.7030 0.1595 0.0438 1.0000 Uiso . . .
H923 H 0.3416 0.7220 0.1215 0.0438 1.0000 Uiso . . .
H931 H -0.3600 0.7346 0.1129 0.0497 1.0000 Uiso . . .
H932 H -0.2432 0.8089 0.0795 0.0497 1.0000 Uiso . . .
H933 H -0.3220 0.6768 0.0402 0.0497 1.0000 Uiso . . .
H1011 H 0.5950 0.7896 0.5341 0.0950 0.5000 Uiso . . .
H1021 H 0.4752 0.5969 0.4740 0.1050 0.5000 Uiso . . .
H1031 H 0.5054 0.5229 0.3466 0.0950 0.5000 Uiso . . .
H1041 H 0.6869 0.6147 0.3180 0.0950 0.5000 Uiso . . .
H1061 H 1.0719 1.0784 0.5287 0.1050 0.5000 Uiso . . .
H1071 H 0.8476 1.0685 0.5802 0.0950 0.5000 Uiso . . .
H1072 H 0.7110 0.9791 0.5684 0.0950 0.5000 Uiso . . .
H1081 H 0.8093 1.0124 0.6977 0.1050 0.5000 Uiso . . .
H1082 H 0.9021 0.9714 0.6687 0.1050 0.5000 Uiso . . .
H1083 H 0.7655 0.8820 0.6569 0.1050 0.5000 Uiso . . .

loop_
_atom_site_aniso_label
_atom_site_aniso_U_11
_atom_site_aniso_U_22
_atom_site_aniso_U_33
_atom_site_aniso_U_23
_atom_site_aniso_U_13
_atom_site_aniso_U_12
Mn1 0.0170(5) 0.0169(5) 0.0283(6) 0.0096(4) 0.0107(4) 0.0090(4)
Mn2 0.0143(4) 0.0133(4) 0.0257(5) 0.0063(4) 0.0064(4) 0.0069(4)
Mn3 0.0132(4) 0.0127(4) 0.0227(5) 0.0054(4) 0.0058(4) 0.0063(4)
N71 0.015(2) 0.019(3) 0.023(3) 0.005(2) 0.004(2) 0.009(2)
N72 0.016(2) 0.014(2) 0.026(3) 0.007(2) 0.005(2) 0.008(2)
N73 0.015(2) 0.014(2) 0.026(3) 0.006(2) 0.007(2) 0.008(2)
O11 0.018(2) 0.029(2) 0.037(3) 0.015(2) 0.014(2) 0.014(2)
O12 0.016(2) 0.018(2) 0.037(3) 0.0052(19) 0.0064(19) 0.0088(18)
O13 0.021(2) 0.012(2) 0.025(2) 0.0069(17) 0.0079(18) 0.0077(17)
O14 0.059(4) 0.029(3) 0.033(3) 0.008(2) 0.009(3) 0.012(3)
O15 0.022(2) 0.020(2) 0.031(3) 0.006(2) 0.007(2) 0.0051(19)
O16 0.031(3) 0.034(3) 0.038(3) 0.000(2) 0.014(2) 0.006(2)
O17 0.035(3) 0.027(3) 0.032(3) 0.008(2) 0.003(2) 0.017(2)
O24 0.026(2) 0.029(3) 0.035(3) -0.005(2) 0.002(2) 0.008(2)
O71 0.019(2) 0.016(2) 0.032(3) 0.0076(19) 0.0137(19) 0.0073(18)
O72 0.016(2) 0.016(2) 0.023(2) 0.0063(17) 0.0049(17) 0.0111(17)
O73 0.018(2) 0.013(2) 0.039(3) 0.0097(19) 0.0110(19) 0.0062(17)
O123 0.019(2) 0.017(2) 0.026(2) 0.0106(18) 0.0079(18) 0.0086(18)
C11 0.023(3) 0.018(3) 0.025(3) 0.004(3) 0.009(3) 0.006(3)
C12 0.021(3) 0.017(3) 0.029(3) 0.006(3) 0.009(3) 0.010(3)
C13 0.018(3) 0.015(3) 0.024(3) 0.003(2) 0.003(2) 0.010(2)
C14 0.033(4) 0.022(3) 0.026(4) 0.000(3) 0.012(3) 0.007(3)
C15 0.036(4) 0.025(4) 0.055(5) 0.004(4) 0.013(4) 0.007(3)
C17 0.054(5) 0.045(5) 0.037(5) 0.012(4) -0.003(4) 0.025(4)
C21 0.025(3) 0.029(4) 0.035(4) 0.005(3) 0.011(3) 0.010(3)
C22 0.027(3) 0.022(3) 0.035(4) 0.008(3) 0.007(3) 0.015(3)
C23 0.021(3) 0.017(3) 0.031(3) 0.006(3) 0.008(3) 0.004(2)
C24 0.029(4) 0.026(3) 0.024(4) 0.001(3) 0.003(3) 0.005(3)
C25 0.044(5) 0.049(5) 0.073(7) -0.002(5) 0.029(5) 0.005(4)
C27 0.080(7) 0.077(7) 0.048(6) 0.024(5) 0.017(5) 0.047(6)
C31 0.034(4) 0.037(4) 0.034(4) -0.002(3) 0.020(3) 0.011(3)
C32 0.023(3) 0.030(4) 0.041(4) 0.009(3) 0.001(3) 0.019(3)
C33 0.026(3) 0.019(3) 0.030(4) 0.005(3) 0.007(3) 0.007(3)
C34 0.061(6) 0.032(5) 0.061(6) 0.004(4) 0.012(5) 0.008(4)
C41 0.039(4) 0.041(4) 0.019(4) 0.003(3) 0.007(3) 0.011(4)
C42 0.017(3) 0.028(4) 0.063(5) 0.014(4) 0.006(3) 0.012(3)
C43 0.041(4) 0.020(3) 0.043(5) -0.001(3) 0.002(4) 0.014(3)
C51 0.029(4) 0.035(4) 0.029(4) 0.009(3) 0.007(3) 0.014(3)
C52 0.010(3) 0.023(3) 0.053(5) 0.009(3) 0.008(3) 0.005(3)
C53 0.029(3) 0.017(3) 0.037(4) 0.002(3) 0.010(3) 0.012(3)
C54 0.057(6) 0.043(5) 0.037(5) -0.015(4) 0.009(4) -0.022(4)
C61 0.025(3) 0.016(3) 0.025(3) 0.002(3) 0.009(3) 0.007(3)
C62 0.022(3) 0.015(3) 0.031(4) 0.004(3) 0.010(3) 0.008(3)
C63 0.021(3) 0.015(3) 0.029(3) 0.005(2) 0.008(3) 0.008(2)
C64 0.032(4) 0.052(5) 0.033(4) -0.002(4) 0.002(3) 0.006(4)
C71 0.020(3) 0.017(3) 0.032(4) 0.009(3) 0.007(3) 0.008(3)
C72 0.013(3) 0.021(3) 0.023(3) 0.004(2) 0.004(2) 0.008(2)
C73 0.020(3) 0.019(3) 0.026(3) 0.004(3) 0.009(3) 0.011(3)
C81 0.055(5) 0.032(4) 0.044(5) 0.029(4) 0.031(4) 0.031(4)
C82 0.016(3) 0.022(3) 0.033(4) 0.013(3) 0.011(3) 0.008(3)
C83 0.026(3) 0.017(3) 0.044(4) 0.008(3) 0.017(3) 0.011(3)
C91 0.076(7) 0.028(4) 0.086(8) 0.008(5) 0.029(6) 0.021(5)
C92 0.026(4) 0.028(4) 0.059(5) 0.010(4) 0.018(4) 0.012(3)
C93 0.027(4) 0.037(4) 0.056(5) 0.010(4) 0.018(4) 0.019(3)

loop_
_atom_type_symbol
_atom_type_scat_dispersion_real
_atom_type_scat_dispersion_imag
_atom_type_scat_Cromer_Mann_a1
_atom_type_scat_Cromer_Mann_b1
_atom_type_scat_Cromer_Mann_a2
_atom_type_scat_Cromer_Mann_b2
_atom_type_scat_Cromer_Mann_a3
_atom_type_scat_Cromer_Mann_b3
_atom_type_scat_Cromer_Mann_a4
_atom_type_scat_Cromer_Mann_b4
_atom_type_scat_Cromer_Mann_c
_atom_type_scat_source
C 0.0033 0.0016 2.3100 20.8439 1.0200 10.2075 1.5886 0.5687 0.8650 51.6512 0.2156 'International Tables Vol C 4.2.6.8 and 6.1.1.4'
H 0.0000 0.0000 0.4930 10.5109 0.3229 26.1257 0.1402 3.1424 0.0408 57.7998 0.0030 'International Tables Vol C 4.2.6.8 and 6.1.1.4'
N 0.0061 0.0033 12.2126 0.0057 3.1322 9.8933 2.0125 28.9975 1.1663 0.5826 -11.5290 'International Tables Vol C 4.2.6.8 and 6.1.1.4'
O 0.0106 0.0060 3.0485 13.2771 2.2868 5.7011 1.5463 0.3239 0.8670 32.9089 0.2508 'International Tables Vol C 4.2.6.8 and 6.1.1.4'
S 0.1246 0.1234 6.9053 1.4679 5.2034 22.2151 1.4379 0.2536 1.5863 56.1720 0.8669 'International Tables Vol C 4.2.6.8 and 6.1.1.4'
Cl 0.1484 0.1585 11.4604 0.0104 7.1964 1.1662 6.2556 18.5194 1.6455 47.7784 -9.5574 'International Tables Vol C 4.2.6.8 and 6.1.1.4'
Mn 0.3368 0.7283 11.2819 5.3409 7.3573 0.3432 3.0193 17.8674 2.2441 83.7543 1.0896 'International Tables Vol C 4.2.6.8 and 6.1.1.4'

loop_
_geom_angle_atom_site_label_1
_geom_angle_site_symmetry_1
_geom_angle_atom_site_label_2
_geom_angle_atom_site_label_3
_geom_angle_site_symmetry_3
_geom_angle
_geom_angle_publ_flag
N71 . Mn1 O11 . 88.9(2) yes
N71 . Mn1 O15 . 80.95(19) yes
O11 . Mn1 O15 . 92.71(19) yes
N71 . Mn1 O16 . 92.9(2) yes
O11 . Mn1 O16 . 92.5(2) yes
O15 . Mn1 O16 . 171.88(19) yes
N71 . Mn1 O73 . 174.0(2) yes
O11 . Mn1 O73 . 90.42(19) yes
O15 . Mn1 O73 . 93.09(18) yes
O16 . Mn1 O73 . 93.1(2) yes
N71 . Mn1 O123 . 89.21(19) yes
O11 . Mn1 O123 . 178.0(2) yes
O15 . Mn1 O123 . 86.49(18) yes
O16 . Mn1 O123 . 88.13(19) yes
O73 . Mn1 O123 . 91.40(18) yes
O13 2_565 Mn2 N72 . 79.99(18) yes
O13 2_565 Mn2 O12 . 92.52(18) yes
N72 . Mn2 O12 . 88.65(19) yes
O13 2_565 Mn2 O17 . 170.90(16) yes
N72 . Mn2 O17 . 91.2(2) yes
O12 . Mn2 O17 . 89.7(2) yes
O13 2_565 Mn2 O71 . 96.92(17) yes
N72 . Mn2 O71 . 176.9(2) yes
O12 . Mn2 O71 . 91.66(19) yes
O17 . Mn2 O71 . 91.84(19) yes
O13 2_565 Mn2 O123 . 86.54(17) yes
N72 . Mn2 O123 . 87.83(19) yes
O12 . Mn2 O123 . 176.46(19) yes
O17 . Mn2 O123 . 90.75(19) yes
O71 . Mn2 O123 . 91.84(17) yes
O72 2_565 Mn3 N73 . 85.74(18) yes
O72 2_565 Mn3 O13 . 84.10(16) yes
N73 . Mn3 O13 . 89.04(19) yes
O72 2_565 Mn3 O24 . 174.09(18) yes
N73 . Mn3 O24 . 94.5(2) yes
O13 . Mn3 O24 . 90.00(19) yes
O72 2_565 Mn3 O72 . 85.18(16) yes
N73 . Mn3 O72 . 170.9(2) yes
O13 . Mn3 O72 . 91.11(17) yes
O24 . Mn3 O72 . 94.61(19) yes
O72 2_565 Mn3 O123 . 84.46(17) yes
N73 . Mn3 O123 . 88.80(19) yes
O13 . Mn3 O123 . 168.48(19) yes
O24 . Mn3 O123 . 101.4(2) yes
O72 . Mn3 O123 . 89.24(17) yes
C34 . S1 C54 . 91.0(5) yes
C34 . S2 C54 . 96.4(4) yes
Mn1 . N71 O71 . 114.3(4) yes
Mn1 . N71 C71 . 128.0(4) yes
O71 . N71 C71 . 117.1(5) yes
Mn2 . N72 O72 . 114.8(3) yes
Mn2 . N72 C72 . 127.8(4) yes
O72 . N72 C72 . 117.3(5) yes
Mn3 . N73 O73 . 117.0(3) yes
Mn3 . N73 C73 . 125.4(4) yes
O73 . N73 C73 . 117.5(5) yes
O106 2_776 N106 H1061 2_776 30.9 no
O106 2_776 N106 O106 . 91.0(16) yes
H1061 2_776 N106 O106 . 121.5 no
O106 2_776 N106 C106 . 145.3(20) yes
H1061 2_776 N106 C106 . 114.5 no
O106 . N106 C106 . 123.2(19) yes
Mn1 . O11 C11 . 124.3(4) yes
Mn2 . O12 C12 . 122.1(4) yes
Mn2 2_565 O13 Mn3 . 118.12(19) yes
Mn2 2_565 O13 C13 . 114.0(3) yes
Mn3 . O13 C13 . 118.3(4) yes
Mn1 . O15 C15 . 130.1(5) yes
Mn1 . O15 H5 . 97.7 no
C15 . O15 H5 . 110.1 no
Mn1 . O16 C3 . 117.4(10) yes
Mn1 . O16 H6 . 120.2 no
C3 . O16 H6 . 104.9 no
Mn2 . O17 C17 . 127.0(5) yes
Mn2 . O17 H7 . 115.1 no
C17 . O17 H7 . 115.4 no
Mn3 . O24 C14 . 146.7(5) yes
N71 . O71 Mn2 . 115.3(3) yes
N72 . O72 Mn3 2_565 110.0(3) yes
N72 . O72 Mn3 . 113.7(3) yes
Mn3 2_565 O72 Mn3 . 94.82(16) yes
N73 . O73 Mn1 . 115.6(3) yes
C105 . O105 H8 . 122.2 no
N106 . O106 N106 2_776 89.0(16) yes
N106 . O106 H8 2_776 170.1 no
N106 2_776 O106 H8 2_776 85.8 no
N106 . O106 H1061 . 111.0 no
N106 2_776 O106 H1061 . 22.3 no
H8 2_776 O106 H1061 . 64.5 no
Mn3 . O123 Mn1 . 119.7(2) yes
Mn3 . O123 Mn2 . 121.3(2) yes
Mn1 . O123 Mn2 . 118.9(2) yes
O16 . C1 C2 . 111.1(15) yes
O16 . C1 H101 . 109.4 no
C2 . C1 H101 . 111.4 no
O16 . C1 H102 . 108.6 no
C2 . C1 H102 . 106.1 no
H101 . C1 H102 . 110.2 no
C1 . C2 H201 . 115.5 no
C1 . C2 H202 . 106.6 no
H201 . C2 H202 . 104.4 no
C1 . C2 H203 . 113.7 no
H201 . C2 H203 . 113.2 no
H202 . C2 H203 . 101.8 no
O16 . C3 C4 . 112(2) yes
O16 . C3 H301 . 111.4 no
C4 . C3 H301 . 110.6 no
O16 . C3 H302 . 108.6 no
C4 . C3 H302 . 107.7 no
H301 . C3 H302 . 106.4 no
C3 . C4 H401 . 114.0 no
C3 . C4 H402 . 109.4 no
H401 . C4 H402 . 107.6 no
C3 . C4 H403 . 111.6 no
H401 . C4 H403 . 108.1 no
H402 . C4 H403 . 105.8 no
O11 . C11 C21 . 117.7(6) yes
O11 . C11 C61 . 123.4(6) yes
C21 . C11 C61 . 118.9(6) yes
O12 . C12 C22 . 117.7(5) yes
O12 . C12 C62 . 122.8(5) yes
C22 . C12 C62 . 119.5(6) yes
O13 . C13 C23 . 118.3(6) yes
O13 . C13 C63 . 122.6(5) yes
C23 . C13 C63 . 118.9(6) yes
O14 . C14 O24 . 125.7(6) yes
O14 . C14 C24 . 116.1(6) yes
O24 . C14 C24 . 118.1(6) yes
O15 . C15 C25 . 109.0(7) yes
O15 . C15 H151 . 110.8 no
C25 . C15 H151 . 110.0 no
O15 . C15 H152 . 109.9 no
C25 . C15 H152 . 108.3 no
H151 . C15 H152 . 108.8 no
O17 . C17 C27 . 113.4(7) yes
O17 . C17 H171 . 108.8 no
C27 . C17 H171 . 109.6 no
O17 . C17 H172 . 107.7 no
C27 . C17 H172 . 109.7 no
H171 . C17 H172 . 107.5 no
C11 . C21 C31 . 121.5(7) yes
C11 . C21 H211 . 119.3 no
C31 . C21 H211 . 119.2 no
C12 . C22 C32 . 120.9(6) yes
C12 . C22 H221 . 120.0 no
C32 . C22 H221 . 119.1 no
C13 . C23 C33 . 121.4(6) yes
C13 . C23 H231 . 118.7 no
C33 . C23 H231 . 119.9 no
C14 . C24 C34 . 121.3(6) yes
C14 . C24 C64 . 128.9(6) yes
C34 . C24 C64 . 109.8(7) yes
C15 . C25 H251 . 111.3 no
C15 . C25 H252 . 109.2 no
H251 . C25 H252 . 108.1 no
C15 . C25 H253 . 111.0 no
H251 . C25 H253 . 109.3 no
H252 . C25 H253 . 107.9 no
C17 . C27 H271 . 111.8 no
C17 . C27 H272 . 110.6 no
H271 . C27 H272 . 109.2 no
C17 . C27 H273 . 109.9 no
H271 . C27 H273 . 107.8 no
H272 . C27 H273 . 107.5 no
C21 . C31 C41 . 119.8(7) yes
C21 . C31 H311 . 120.2 no
C41 . C31 H311 . 120.1 no
C22 . C32 C42 . 120.1(6) yes
C22 . C32 H321 . 119.4 no
C42 . C32 H321 . 120.5 no
C23 . C33 C43 . 119.9(6) yes
C23 . C33 H331 . 119.6 no
C43 . C33 H331 . 120.5 no
C24 . C34 S1 . 113.4(7) yes
C24 . C34 H345 . 104.0 no
S1 . C34 H345 . 111.0 no
C24 . C34 H346 . 104.3 no
S1 . C34 H346 . 111.3 no
H345 . C34 H346 . 112.5 no
C31 . C41 C51 . 120.2(7) yes
C31 . C41 H411 . 120.5 no
C51 . C41 H411 . 119.2 no
C32 . C42 C52 . 120.2(6) yes
C32 . C42 H421 . 120.3 no
C52 . C42 H421 . 119.4 no
C33 . C43 C53 . 119.8(6) yes
C33 . C43 H431 . 119.3 no
C53 . C43 H431 . 120.8 no
C41 . C51 C61 . 121.3(7) yes
C41 . C51 H511 . 119.3 no
C61 . C51 H511 . 119.4 no
C42 . C52 C62 . 121.9(6) yes
C42 . C52 H521 . 119.6 no
C62 . C52 H521 . 118.5 no
C43 . C53 C63 . 121.9(7) yes
C43 . C53 H531 . 119.2 no
C63 . C53 H531 . 118.9 no
S1 . C54 C64 . 106.7(7) yes
S1 . C54 H541 . 125.7 no
C64 . C54 H541 . 124.5 no
C11 . C61 C51 . 118.2(6) yes
C11 . C61 C71 . 122.2(6) yes
C51 . C61 C71 . 119.6(6) yes
C52 . C62 C12 . 117.3(6) yes
C52 . C62 C72 . 119.4(5) yes
C12 . C62 C72 . 123.2(6) yes
C53 . C63 C13 . 117.9(6) yes
C53 . C63 C73 . 118.9(6) yes
C13 . C63 C73 . 123.2(6) yes
C24 . C64 C54 . 116.2(8) yes
C24 . C64 H641 . 120.6 no
C54 . C64 H641 . 123.1 no
C61 . C71 N71 . 119.3(6) yes
C61 . C71 C81 . 119.6(6) yes
N71 . C71 C81 . 121.0(6) yes
C62 . C72 N72 . 119.0(5) yes
C62 . C72 C82 . 120.3(5) yes
N72 . C72 C82 . 120.7(5) yes
C63 . C73 N73 . 120.2(5) yes
C63 . C73 C83 . 118.5(5) yes
N73 . C73 C83 . 121.2(5) yes
C71 . C81 C91 . 112.2(7) yes
C71 . C81 H811 . 108.9 no
C91 . C81 H811 . 109.6 no
C71 . C81 H812 . 108.9 no
C91 . C81 H812 . 109.1 no
H811 . C81 H812 . 108.1 no
C72 . C82 C92 . 110.0(6) yes
C72 . C82 H821 . 109.7 no
C92 . C82 H821 . 109.8 no
C72 . C82 H822 . 109.6 no
C92 . C82 H822 . 109.3 no
H821 . C82 H822 . 108.3 no
C73 . C83 C93 . 112.3(6) yes
C73 . C83 H831 . 109.4 no
C93 . C83 H831 . 108.6 no
C73 . C83 H832 . 109.1 no
C93 . C83 H832 . 108.4 no
H831 . C83 H832 . 109.1 no
C81 . C91 H911 . 111.3 no
C81 . C91 H912 . 109.7 no
H911 . C91 H912 . 108.2 no
C81 . C91 H913 . 110.5 no
H911 . C91 H913 . 109.2 no
H912 . C91 H913 . 107.8 no
C82 . C92 H921 . 111.0 no
C82 . C92 H922 . 109.7 no
H921 . C92 H922 . 107.9 no
C82 . C92 H923 . 110.6 no
H921 . C92 H923 . 109.2 no
H922 . C92 H923 . 108.3 no
C83 . C93 H931 . 109.7 no
C83 . C93 H932 . 110.0 no
H931 . C93 H932 . 108.8 no
C83 . C93 H933 . 110.0 no
H931 . C93 H933 . 108.5 no
H932 . C93 H933 . 109.7 no
C101 . C100 C105 . 120.121 yes
C101 . C100 C106 . 122.8(16) yes
C105 . C100 C106 . 117.0(16) yes
C100 . C101 C102 . 119.779 yes
C100 . C101 H1011 . 125.2 no
C102 . C101 H1011 . 114.5 no
C101 . C102 C103 . 120.100 yes
C101 . C102 H1021 . 124.1 no
C103 . C102 H1021 . 114.5 no
C102 . C103 C104 . 120.121(3) yes
C102 . C103 H1031 . 122.1 no
C104 . C103 H1031 . 117.1 no
C103 . C104 C105 . 119.779 yes
C103 . C104 H1041 . 116.4 no
C105 . C104 H1041 . 123.8 no
O105 . C105 C100 . 118.9(13) yes
O105 . C105 C104 . 120.4(13) yes
C100 . C105 C104 . 120.100(3) yes
N106 . C106 C100 . 124.5(20) yes
N106 . C106 C107 . 109.8(17) yes
C100 . C106 C107 . 125.1(18) yes
C106 . C107 C108 . 114(3) yes
C106 . C107 H1071 . 108.7 no
C108 . C107 H1071 . 102.8 no
C106 . C107 H1072 . 110.2 no
C108 . C107 H1072 . 112.4 no
H1071 . C107 H1072 . 108.3 no
C107 . C108 H1081 . 112.7 no
C107 . C108 H1082 . 118.6 no
H1081 . C108 H1082 . 109.9 no
C107 . C108 H1083 . 106.9 no
H1081 . C108 H1083 . 101.0 no
H1082 . C108 H1083 . 105.8 no
O105 . H8 O106 2_776 177.1 no
O106 . H1061 N106 2_776 126.8 no

loop_
_geom_bond_atom_site_label_1
_geom_bond_atom_site_label_2
_geom_bond_site_symmetry_2
_geom_bond_distance
_geom_bond_publ_flag
Mn1 N71 . 2.019(5) yes
Mn1 O11 . 1.857(4) yes
Mn1 O15 . 2.360(5) yes
Mn1 O16 . 2.222(5) yes
Mn1 O73 . 1.922(4) yes
Mn1 O123 . 1.879(4) yes
Mn2 O13 2_565 2.433(4) yes
Mn2 N72 . 1.991(5) yes
Mn2 O12 . 1.863(4) yes
Mn2 O17 . 2.216(5) yes
Mn2 O71 . 1.917(4) yes
Mn2 O123 . 1.878(4) yes
Mn3 O72 2_565 2.432(4) yes
Mn3 N73 . 2.001(5) yes
Mn3 O13 . 1.920(4) yes
Mn3 O24 . 2.104(5) yes
Mn3 O72 . 1.956(4) yes
Mn3 O123 . 1.882(4) yes
S1 C34 . 1.653(11) yes
S1 C54 . 1.868(14) yes
S2 C34 . 1.743(11) yes
S2 C54 . 1.628(12) yes
N71 O71 . 1.370(6) yes
N71 C71 . 1.294(8) yes
N72 O72 . 1.387(6) yes
N72 C72 . 1.301(7) yes
N73 O73 . 1.364(6) yes
N73 C73 . 1.295(7) yes
N106 O106 2_776 1.37(2) yes
N106 H1061 2_776 0.649 no
N106 O106 . 1.47(2) yes
N106 C106 . 1.33(3) yes
O11 C11 . 1.325(8) yes
O12 C12 . 1.339(7) yes
O13 C13 . 1.359(7) yes
O14 C14 . 1.254(8) yes
O15 C15 . 1.433(8) yes
O15 H5 . 0.845 no
O16 C3 . 1.47(3) yes
O16 H6 . 0.845 no
O17 C17 . 1.433(9) yes
O17 H7 . 0.852 no
O24 C14 . 1.245(9) yes
O105 C105 . 1.43(2) yes
O105 H8 . 1.039 no
O106 H8 2_776 0.883 no
O106 H1061 . 0.877 no
C1 C2 . 1.44(3) yes
C1 H101 . 0.991 no
C1 H102 . 0.999 no
C2 H201 . 0.959 no
C2 H202 . 1.105 no
C2 H203 . 0.997 no
C3 C4 . 1.39(4) yes
C3 H301 . 0.998 no
C3 H302 . 1.040 no
C4 H401 . 0.997 no
C4 H402 . 1.027 no
C4 H403 . 1.021 no
C11 C21 . 1.398(9) yes
C11 C61 . 1.419(9) yes
C12 C22 . 1.393(8) yes
C12 C62 . 1.417(8) yes
C13 C23 . 1.400(8) yes
C13 C63 . 1.395(9) yes
C14 C24 . 1.462(9) yes
C15 C25 . 1.496(12) yes
C15 H151 . 0.995 no
C15 H152 . 1.013 no
C17 C27 . 1.463(14) yes
C17 H171 . 1.007 no
C17 H172 . 1.019 no
C21 C31 . 1.386(11) yes
C21 H211 . 1.001 no
C22 C32 . 1.391(9) yes
C22 H221 . 1.001 no
C23 C33 . 1.370(9) yes
C23 H231 . 1.015 no
C24 C34 . 1.474(5) yes
C24 C64 . 1.398(10) yes
C25 H251 . 1.000 no
C25 H252 . 1.018 no
C25 H253 . 1.002 no
C27 H271 . 0.999 no
C27 H272 . 1.004 no
C27 H273 . 1.022 no
C31 C41 . 1.370(11) yes
C31 H311 . 1.006 no
C32 C42 . 1.370(10) yes
C32 H321 . 1.007 no
C33 C43 . 1.378(11) yes
C33 H331 . 1.007 no
C34 H345 . 0.985 no
C34 H346 . 0.979 no
C41 C51 . 1.391(10) yes
C41 H411 . 1.002 no
C42 C52 . 1.368(9) yes
C42 H421 . 1.003 no
C43 C53 . 1.359(10) yes
C43 H431 . 1.014 no
C51 C61 . 1.402(10) yes
C51 H511 . 1.004 no
C52 C62 . 1.418(8) yes
C52 H521 . 1.002 no
C53 C63 . 1.413(9) yes
C53 H531 . 1.003 no
C54 C64 . 1.390(12) yes
C54 H541 . 1.019 no
C61 C71 . 1.478(9) yes
C62 C72 . 1.461(8) yes
C63 C73 . 1.473(8) yes
C64 H641 . 1.014 no
C71 C81 . 1.501(9) yes
C72 C82 . 1.503(8) yes
C73 C83 . 1.520(8) yes
C81 C91 . 1.504(13) yes
C81 H811 . 1.008 no
C81 H812 . 1.009 no
C82 C92 . 1.531(11) yes
C82 H821 . 1.009 no
C82 H822 . 1.006 no
C83 C93 . 1.514(11) yes
C83 H831 . 1.000 no
C83 H832 . 1.005 no
C91 H911 . 0.999 no
C91 H912 . 1.017 no
C91 H913 . 1.004 no
C92 H921 . 1.004 no
C92 H922 . 1.016 no
C92 H923 . 0.999 no
C93 H931 . 1.011 no
C93 H932 . 0.997 no
C93 H933 . 1.001 no
C100 C101 . 1.39200(5) yes
C100 C105 . 1.397 yes
C100 C106 . 1.27(2) yes
C101 C102 . 1.39172(6) yes
C101 H1011 . 0.995 no
C102 C103 . 1.397 yes
C102 H1021 . 1.021 no
C103 C104 . 1.39200(5) yes
C103 H1031 . 1.068 no
C104 C105 . 1.39172(6) yes
C104 H1041 . 0.931 no
C106 C107 . 1.65(3) yes
C107 C108 . 1.22(4) yes
C107 H1071 . 1.033 no
C107 H1072 . 0.982 no
C108 H1081 . 1.032 no
C108 H1082 . 0.962 no
C108 H1083 . 1.083 no

loop_
_geom_hbond_atom_site_label_D
_geom_hbond_site_symmetry_D
_geom_hbond_atom_site_label_H
_geom_hbond_atom_site_label_A
_geom_hbond_site_symmetry_A
_geom_hbond_angle_DHA
_geom_hbond_distance_DH
_geom_hbond_distance_HA
_geom_hbond_distance_DA
_geom_hbond_publ_flag
O16 . H6 O14 . 180 0.84 1.91 2.753(2) yes
O17 . H7 O14 . 180 0.85 1.84 2.693(2) yes
O105 . H8 N106 . 123 1.04 1.57 2.307(2) yes
O106 2_776 H8 O105 . 177 0.88 1.04 1.921(2) yes
O105 2_776 H1061 N106 . 130 1.76 1.96 3.379(2) yes
O105 2_776 H1061 O106 2_776 166 1.76 1.89 3.622(2) yes

loop_
_oxford_twin_element_scale_factors
0.500
0.500
